data_1524480
loop_
_publ_author_name
'Haendler, H.M.'
'Carkner, P.M.'
'Boudreau, S.M.'
'Boudreau, R.A.'

_publ_section_title
;
 The crystal structure of copper bromide triselenide, Cu Br Se
;
_journal_name_full 'Journal of Solid State Chemistry'
_journal_page_first 35
_journal_page_last 39
_journal_volume 29
_journal_year 1979
_chemical_formula_sum 'Br Cu Se3'
_chemical_name_systematic 'Cu Br Se3'
_space_group_IT_number 53
_symmetry_space_group_name_Hall '-P 2ac 2'
_symmetry_space_group_name_H-M 'P m n a'
_cell_angle_alpha 90
_cell_angle_beta 90
_cell_angle_gamma 90
_cell_formula_units_Z 4
_cell_length_a 14.363
_cell_length_b 4.488
_cell_length_c 7.696
_cell_volume 496.093
_citation_journal_id_ASTM JSSCBI
_cod_data_source_file Haendler_JSSCBI_1979_578.cif
_cod_data_source_block Br1Cu1Se3
_cod_original_formula_sum 'Br1 Cu1 Se3'
_cod_database_code 1524480

loop_
_symmetry_equiv_pos_as_xyz
x,y,z
-x+1/2,-y,z+1/2
x,-y,-z
-x+1/2,y,-z+1/2
-x,-y,-z
x-1/2,y,-z-1/2
-x,y,z
x-1/2,-y,z-1/2

loop_
_atom_site_label
_atom_site_type_symbol
_atom_site_fract_x
_atom_site_fract_y
_atom_site_fract_z
_atom_site_occupancy
_atom_site_U_iso_or_equiv
Se1 Se 0.1247 0.1057 0.1425 1 0.0
Cu1 Cu+2 0.25 0.7856 0.25 1 0.0
Se2 Se 0 0.8458 0.2708 1 0.0
Br1 Br-1 0.3174 0.5 0 1 0.0
